data_7215710
loop_
_publ_author_name
'Cheng, Nongyi'
'Yan, Qifan'
'Liu, Shuai'
'Zhao, Dahui'

_publ_section_title
;
 Probing the intermolecular interactions of aromatic amides containing
 N-heterocycles and triptycene
;
_journal_issue 20
_journal_name_full CrystEngComm
_journal_page_first 4265
_journal_paper_doi 10.1039/c4ce00089g
_journal_volume 16
_journal_year 2014
_chemical_formula_moiety 'C18 H14 N4 O2'
_chemical_formula_sum 'C18 H14 N4 O2'
_chemical_formula_weight 318.33
_chemical_name_systematic
; 
 ? 
;
_space_group_IT_number 14
_symmetry_cell_setting monoclinic
_symmetry_space_group_name_Hall '-P 2yn'
_symmetry_space_group_name_H-M 'P 1 21/n 1'
_atom_sites_solution_hydrogens geom
_atom_sites_solution_primary direct
_atom_sites_solution_secondary difmap
_audit_creation_method SHELXL-97
_cell_angle_alpha 90.00
_cell_angle_beta 90.696(9)
_cell_angle_gamma 90.00
_cell_formula_units_Z 2
_cell_length_a 4.813(3)
_cell_length_b 9.377(5)
_cell_length_c 15.910(9)
_cell_measurement_reflns_used 2012
_cell_measurement_temperature 173(2)
_cell_measurement_theta_max 27.46
_cell_measurement_theta_min 2.17
_cell_volume 718.0(7)
_computing_cell_refinement 'CrystalClear (Rigaku Inc., 2007)'
_computing_data_collection 'CrystalClear (Rigaku Inc., 2007)'
_computing_data_reduction 'CrystalClear (Rigaku Inc., 2007)'
_computing_molecular_graphics 'Olex2 ver 1.1'
_computing_publication_material 'SHELX97 (Sheldrick, 2008)'
_computing_structure_refinement 'SHELXL-97 (Sheldrick, 2008)'
_computing_structure_solution 'SHELXS-97 (Sheldrick, 2008)'
_diffrn_ambient_temperature 173(2)
_diffrn_measured_fraction_theta_full 0.990
_diffrn_measured_fraction_theta_max 0.990
_diffrn_measurement_device_type 'Saturn724+ CCD'
_diffrn_measurement_method '\w scans at fixed \c = 45\%'
_diffrn_radiation_monochromator graphite
_diffrn_radiation_source 'sealed tube'
_diffrn_radiation_type MoK\a
_diffrn_radiation_wavelength 0.71073
_diffrn_reflns_av_R_equivalents 0.0508
_diffrn_reflns_av_sigmaI/netI 0.0497
_diffrn_reflns_limit_h_max 5
_diffrn_reflns_limit_h_min -6
_diffrn_reflns_limit_k_max 12
_diffrn_reflns_limit_k_min -10
_diffrn_reflns_limit_l_max 20
_diffrn_reflns_limit_l_min -19
_diffrn_reflns_number 4911
_diffrn_reflns_theta_full 27.47
_diffrn_reflns_theta_max 27.47
_diffrn_reflns_theta_min 3.36
_exptl_absorpt_coefficient_mu 0.100
_exptl_absorpt_correction_T_max 0.9930
_exptl_absorpt_correction_T_min 0.9639
_exptl_absorpt_correction_type multi-scan
_exptl_absorpt_process_details 'CrystalClear (Rigaku Inc., 2007)'
_exptl_crystal_colour yellow
_exptl_crystal_density_diffrn 1.472
_exptl_crystal_density_method 'not measured'
_exptl_crystal_description rod
_exptl_crystal_F_000 332
_exptl_crystal_size_max 0.37
_exptl_crystal_size_mid 0.10
_exptl_crystal_size_min 0.07
_refine_diff_density_max 0.214
_refine_diff_density_min -0.190
_refine_diff_density_rms 0.049
_refine_ls_extinction_method none
_refine_ls_goodness_of_fit_ref 1.170
_refine_ls_hydrogen_treatment constr
_refine_ls_matrix_type full
_refine_ls_number_parameters 109
_refine_ls_number_reflns 1631
_refine_ls_number_restraints 0
_refine_ls_restrained_S_all 1.170
_refine_ls_R_factor_all 0.0744
_refine_ls_R_factor_gt 0.0623
_refine_ls_shift/su_max 0.000
_refine_ls_shift/su_mean 0.000
_refine_ls_structure_factor_coef Fsqd
_refine_ls_weighting_details 'calc w=1/[\s^2^(Fo^2^)+(0.0215P)^2^+0.4235P] where P=(Fo^2^+2Fc^2^)/3'
_refine_ls_weighting_scheme calc
_refine_ls_wR_factor_gt 0.1107
_refine_ls_wR_factor_ref 0.1163
_reflns_number_gt 1433
_reflns_number_total 1631
_reflns_threshold_expression >2sigma(I)
_cod_data_source_file c4ce00089g2.cif
_cod_data_source_block sa2322
_cod_original_cell_volume 718.1(7)
_cod_original_sg_symbol_H-M P2(1)/n
_cod_database_code 7215710

loop_
_symmetry_equiv_pos_as_xyz
'x, y, z'
'-x+1/2, y+1/2, -z+1/2'
'-x, -y, -z'
'x-1/2, -y-1/2, z-1/2'

loop_
_atom_site_label
_atom_site_type_symbol
_atom_site_fract_x
_atom_site_fract_y
_atom_site_fract_z
_atom_site_U_iso_or_equiv
_atom_site_adp_type
_atom_site_occupancy
_atom_site_symmetry_multiplicity
_atom_site_calc_flag
_atom_site_refinement_flags
O1 O -0.0233(3) 0.79375(15) 1.02754(8) 0.0330(4) Uani 1 1 d .
N1 N 0.0292(3) 0.70236(17) 0.89445(10) 0.0263(4) Uani 1 1 d .
H1 H -0.0356 0.6341 0.8617 0.032 Uiso 1 1 calc R
N2 N -0.3562(3) 0.50326(17) 0.92423(10) 0.0271(4) Uani 1 1 d .
C1 C 0.2384(4) 0.7886(2) 0.85899(11) 0.0241(4) Uani 1 1 d .
C2 C 0.3311(4) 0.7499(2) 0.77941(12) 0.0278(4) Uani 1 1 d .
H2 H 0.2529 0.6692 0.7518 0.033 Uiso 1 1 calc R
C3 C 0.5372(4) 0.8288(2) 0.74036(12) 0.0301(5) Uani 1 1 d .
H3 H 0.5967 0.8033 0.6857 0.036 Uiso 1 1 calc R
C4 C 0.6555(4) 0.9444(2) 0.78115(12) 0.0303(5) Uani 1 1 d .
H4 H 0.7993 0.9972 0.7551 0.036 Uiso 1 1 calc R
C5 C 0.5631(4) 0.9829(2) 0.86026(12) 0.0299(5) Uani 1 1 d .
H5 H 0.6447 1.0625 0.8881 0.036 Uiso 1 1 calc R
C6 C 0.3528(4) 0.9068(2) 0.89942(12) 0.0276(4) Uani 1 1 d .
H6 H 0.2882 0.9352 0.9531 0.033 Uiso 1 1 calc R
C7 C -0.0858(4) 0.7097(2) 0.97159(11) 0.0238(4) Uani 1 1 d .
C8 C -0.3065(4) 0.5982(2) 0.98535(11) 0.0231(4) Uani 1 1 d .
C9 C -0.5501(4) 0.4052(2) 0.93918(12) 0.0271(4) Uani 1 1 d .
H9 H -0.5914 0.3359 0.8973 0.032 Uiso 1 1 calc R

loop_
_atom_site_aniso_label
_atom_site_aniso_U_11
_atom_site_aniso_U_22
_atom_site_aniso_U_33
_atom_site_aniso_U_23
_atom_site_aniso_U_13
_atom_site_aniso_U_12
O1 0.0373(8) 0.0336(8) 0.0282(7) -0.0041(6) 0.0050(6) -0.0090(6)
N1 0.0282(8) 0.0262(9) 0.0246(8) -0.0013(7) 0.0031(6) -0.0051(7)
N2 0.0276(8) 0.0281(9) 0.0255(8) -0.0006(7) 0.0042(6) -0.0013(7)
C1 0.0215(9) 0.0253(10) 0.0256(9) 0.0063(8) 0.0006(7) 0.0010(8)
C2 0.0295(10) 0.0278(11) 0.0262(9) -0.0006(8) 0.0012(7) -0.0020(8)
C3 0.0298(10) 0.0357(12) 0.0249(9) 0.0024(8) 0.0040(8) 0.0002(9)
C4 0.0267(10) 0.0323(11) 0.0318(10) 0.0083(9) 0.0014(8) -0.0011(9)
C5 0.0325(11) 0.0260(11) 0.0310(10) 0.0016(8) -0.0027(8) -0.0044(8)
C6 0.0321(10) 0.0262(11) 0.0244(9) 0.0001(8) 0.0019(8) 0.0004(8)
C7 0.0225(9) 0.0247(10) 0.0241(9) 0.0013(8) 0.0006(7) 0.0031(7)
C8 0.0232(9) 0.0227(9) 0.0236(9) 0.0023(7) 0.0002(7) 0.0027(7)
C9 0.0286(10) 0.0267(10) 0.0260(9) -0.0031(8) 0.0030(7) -0.0018(8)

loop_
_atom_type_symbol
_atom_type_description
_atom_type_scat_dispersion_real
_atom_type_scat_dispersion_imag
_atom_type_scat_source
C C 0.0033 0.0016 'International Tables Vol C Tables 4.2.6.8 and 6.1.1.4'
H H 0.0000 0.0000 'International Tables Vol C Tables 4.2.6.8 and 6.1.1.4'
N N 0.0061 0.0033 'International Tables Vol C Tables 4.2.6.8 and 6.1.1.4'
O O 0.0106 0.0060 'International Tables Vol C Tables 4.2.6.8 and 6.1.1.4'

loop_
_geom_angle_atom_site_label_1
_geom_angle_atom_site_label_2
_geom_angle_atom_site_label_3
_geom_angle
_geom_angle_site_symmetry_1
_geom_angle_site_symmetry_3
C7 N1 C1 129.29(17) . .
C7 N1 H1 115.4 . .
C1 N1 H1 115.4 . .
C9 N2 C8 116.65(16) . .
C6 C1 C2 119.82(17) . .
C6 C1 N1 123.42(17) . .
C2 C1 N1 116.76(17) . .
C3 C2 C1 120.32(19) . .
C3 C2 H2 119.8 . .
C1 C2 H2 119.8 . .
C4 C3 C2 119.97(18) . .
C4 C3 H3 120.0 . .
C2 C3 H3 120.0 . .
C3 C4 C5 119.69(19) . .
C3 C4 H4 120.2 . .
C5 C4 H4 120.2 . .
C4 C5 C6 120.99(19) . .
C4 C5 H5 119.5 . .
C6 C5 H5 119.5 . .
C1 C6 C5 119.18(18) . .
C1 C6 H6 120.4 . .
C5 C6 H6 120.4 . .
O1 C7 N1 126.34(18) . .
O1 C7 C8 120.54(17) . .
N1 C7 C8 113.11(16) . .
N2 C8 C9 121.70(17) . 3_467
N2 C8 C7 118.41(16) . .
C9 C8 C7 119.88(17) 3_467 .
N2 C9 C8 121.65(18) . 3_467
N2 C9 H9 119.2 . .
C8 C9 H9 119.2 3_467 .

loop_
_geom_bond_atom_site_label_1
_geom_bond_atom_site_label_2
_geom_bond_distance
_geom_bond_site_symmetry_2
O1 C7 1.224(2) .
N1 C7 1.354(2) .
N1 C1 1.414(2) .
N1 H1 0.8800 .
N2 C9 1.334(2) .
N2 C8 1.338(2) .
C1 C6 1.392(3) .
C1 C2 1.396(3) .
C2 C3 1.390(3) .
C2 H2 0.9500 .
C3 C4 1.383(3) .
C3 H3 0.9500 .
C4 C5 1.388(3) .
C4 H4 0.9500 .
C5 C6 1.392(3) .
C5 H5 0.9500 .
C6 H6 0.9500 .
C7 C8 1.509(3) .
C8 C9 1.393(3) 3_467
C9 C8 1.393(3) 3_467
C9 H9 0.9500 .

loop_
_geom_hbond_atom_site_label_D
_geom_hbond_atom_site_label_H
_geom_hbond_atom_site_label_A
_geom_hbond_distance_DH
_geom_hbond_distance_HA
_geom_hbond_distance_DA
_geom_hbond_angle_DHA
N1 H1 N2 0.88 2.22 2.678(2) 112.3

loop_
_geom_torsion_atom_site_label_1
_geom_torsion_atom_site_label_2
_geom_torsion_atom_site_label_3
_geom_torsion_atom_site_label_4
_geom_torsion
_geom_torsion_site_symmetry_4
C7 N1 C1 C6 -4.1(3) .
C7 N1 C1 C2 175.64(18) .
C6 C1 C2 C3 0.0(3) .
N1 C1 C2 C3 -179.71(17) .
C1 C2 C3 C4 1.4(3) .
C2 C3 C4 C5 -1.4(3) .
C3 C4 C5 C6 0.1(3) .
C2 C1 C6 C5 -1.4(3) .
N1 C1 C6 C5 178.35(17) .
C4 C5 C6 C1 1.3(3) .
C1 N1 C7 O1 -1.7(3) .
C1 N1 C7 C8 179.54(16) .
C9 N2 C8 C9 0.0(3) 3_467
C9 N2 C8 C7 179.13(16) .
O1 C7 C8 N2 -176.06(17) .
N1 C7 C8 N2 2.8(2) .
O1 C7 C8 C9 3.1(3) 3_467
N1 C7 C8 C9 -178.09(17) 3_467
C8 N2 C9 C8 0.0(3) 3_467
